data_2241326
loop_
_publ_author_name
'Mankaev, Badma N.'
'Zaitsev, Kirill V.'
'Karlov, Sergey S.'
'Egorov, Mikhail P.'
'Churakov, Andrei V.'

_publ_section_title
;
 Crystal structure of 2,6-bis(2-hydroxy-5-methylphenyl)-4-phenylpyridinium
 bromide dichloromethane hemisolvate hemihydrate
;
_journal_coeditor_code ZS2352
_journal_issue 12
_journal_name_full 'Acta Crystallographica Section E'
_journal_page_first o953
_journal_page_last o954
_journal_paper_doi 10.1107/S2056989015021386
_journal_volume 71
_journal_year 2015
_chemical_formula_iupac '2C25 H22 N O2 +, 2Br -, C H2 Cl2, H2 O'
_chemical_formula_moiety 'C25 H22 N O2 +, Br-, 0.5(C H2 Cl2), 0.5(H2 O)'
_chemical_formula_sum 'C25.5 H24 Br Cl N O2.5'
_chemical_formula_weight 499.81
_chemical_name_systematic
;
2,6-Bis(2-hydroxy-5-methylphenyl)-4-phenylpyridinium
bromide dichloromethane hemisolvate hemihydrate
;
_space_group_IT_number 14
_symmetry_cell_setting monoclinic
_symmetry_space_group_name_Hall '-P 2ybc'
_symmetry_space_group_name_H-M 'P 1 21/c 1'
_atom_sites_solution_hydrogens mixed
_atom_sites_solution_primary direct
_atom_sites_solution_secondary difmap
_audit_creation_method SHELXL-97
_cell_angle_alpha 90.00
_cell_angle_beta 112.5770(10)
_cell_angle_gamma 90.00
_cell_formula_units_Z 8
_cell_length_a 14.7890(12)
_cell_length_b 17.5387(14)
_cell_length_c 19.0163(15)
_cell_measurement_reflns_used 6112
_cell_measurement_temperature 150(2)
_cell_measurement_theta_max 23.289
_cell_measurement_theta_min 2.225
_cell_volume 4554.4(6)
_computing_cell_refinement
;
SAINT (Bruker, 2008)
;
_computing_data_collection
;
APEX2 (Bruker, 2008)
;
_computing_data_reduction
;
SAINT (Bruker, 2008)
;
_computing_molecular_graphics
;
SHELXTL (Sheldrick, 2008)
;
_computing_publication_material
;
SHELXTL (Sheldrick, 2008)
;
_computing_structure_refinement
;
SHELXL97 (Sheldrick, 2008)
;
_computing_structure_solution
;
SHELXS97 (Sheldrick, 2008)
;
_diffrn_ambient_temperature 150(2)
_diffrn_measured_fraction_theta_full 1.000
_diffrn_measured_fraction_theta_max 1.000
_diffrn_measurement_device_type 'Bruker SMART APEXII'
_diffrn_measurement_method \w
_diffrn_radiation_monochromator graphite
_diffrn_radiation_source 'fine-focus sealed tube'
_diffrn_radiation_type MoK\a
_diffrn_radiation_wavelength 0.71073
_diffrn_reflns_av_R_equivalents 0.0495
_diffrn_reflns_av_sigmaI/netI 0.0453
_diffrn_reflns_limit_h_max 17
_diffrn_reflns_limit_h_min -17
_diffrn_reflns_limit_k_max 21
_diffrn_reflns_limit_k_min -21
_diffrn_reflns_limit_l_max 23
_diffrn_reflns_limit_l_min -23
_diffrn_reflns_number 34435
_diffrn_reflns_theta_full 25.50
_diffrn_reflns_theta_max 25.50
_diffrn_reflns_theta_min 1.49
_diffrn_standards_number 0
_exptl_absorpt_coefficient_mu 1.947
_exptl_absorpt_correction_T_max 0.8291
_exptl_absorpt_correction_T_min 0.6417
_exptl_absorpt_correction_type multi-scan
_exptl_absorpt_process_details
;
(SADABS; Bruker, 2008)
;
_exptl_crystal_colour orange
_exptl_crystal_density_diffrn 1.458
_exptl_crystal_density_method 'not measured'
_exptl_crystal_description prism
_exptl_crystal_F_000 2048
_exptl_crystal_size_max 0.25
_exptl_crystal_size_mid 0.20
_exptl_crystal_size_min 0.10
_refine_diff_density_max 0.994
_refine_diff_density_min -0.918
_refine_ls_extinction_method none
_refine_ls_goodness_of_fit_ref 1.062
_refine_ls_hydrogen_treatment mixed
_refine_ls_matrix_type full
_refine_ls_number_parameters 585
_refine_ls_number_reflns 8482
_refine_ls_number_restraints 15
_refine_ls_restrained_S_all 1.061
_refine_ls_R_factor_all 0.0752
_refine_ls_R_factor_gt 0.0508
_refine_ls_shift/su_max 0.001
_refine_ls_shift/su_mean 0.000
_refine_ls_structure_factor_coef Fsqd
_refine_ls_weighting_details 'calc w=1/[\s^2^(Fo^2^)+(0.0499P)^2^+10.5059P] where P=(Fo^2^+2Fc^2^)/3'
_refine_ls_weighting_scheme calc
_refine_ls_wR_factor_gt 0.1216
_refine_ls_wR_factor_ref 0.1315
_reflns_number_gt 6350
_reflns_number_total 8482
_reflns_threshold_expression I>2\s(I)
_cod_data_source_file zs2352sup1.cif
_cod_data_source_block I
_cod_original_sg_symbol_H-M 'P 21/c'
_cod_database_code 2241326

loop_
_symmetry_equiv_pos_as_xyz
'x, y, z'
'-x, y+1/2, -z+1/2'
'-x, -y, -z'
'x, -y-1/2, z-1/2'

loop_
_atom_site_type_symbol
_atom_site_label
_atom_site_fract_x
_atom_site_fract_y
_atom_site_fract_z
_atom_site_U_iso_or_equiv
_atom_site_adp_type
_atom_site_calc_flag
_atom_site_refinement_flags
_atom_site_occupancy
_atom_site_symmetry_multiplicity
Br Br1 0.37349(4) 0.71568(2) 0.20516(2) 0.03429(13) Uani d . 1 1
Br Br2 0.99858(4) 1.19630(3) 0.23428(3) 0.04276(15) Uani d . 1 1
O O1 0.2325(2) 0.71111(18) 0.30809(18) 0.0353(7) Uani d D 1 1
H H7 0.1742(17) 0.711(3) 0.295(3) 0.053 Uiso d D 1 1
H H8 0.253(4) 0.719(3) 0.276(2) 0.053 Uiso d D 1 1
C C1 0.2288(7) 0.1114(6) 0.2630(6) 0.132(4) Uani d . 1 1
H H1A 0.2072 0.0637 0.2334 0.159 Uiso calc R 1 1
H H1B 0.1698 0.1427 0.2546 0.159 Uiso calc R 1 1
Cl Cl1 0.28379(17) 0.08839(13) 0.35994(17) 0.1249(9) Uani d . 1 1
Cl Cl2 0.3025(3) 0.15925(15) 0.2295(2) 0.1806(16) Uani d . 1 1
N N1 0.3903(2) 0.45926(17) 0.38647(17) 0.0214(7) Uani d . 1 1
H H1 0.3658 0.5022 0.3628 0.026 Uiso calc R 1 1
O O11 0.3172(2) 0.59130(16) 0.38313(16) 0.0282(6) Uani d D 1 1
H H3 0.284(3) 0.625(2) 0.359(3) 0.049(16) Uiso d D 1 1
O O12 0.4366(2) 0.55415(17) 0.29039(16) 0.0326(7) Uani d D 1 1
H H4 0.418(3) 0.5929(18) 0.268(2) 0.034(14) Uiso d D 1 1
C C11 0.3174(3) 0.5801(2) 0.4537(2) 0.0233(8) Uani d . 1 1
C C12 0.2787(3) 0.6347(2) 0.4869(2) 0.0288(9) Uani d . 1 1
H H12 0.2498 0.6795 0.4592 0.035 Uiso calc R 1 1
C C13 0.2816(3) 0.6247(2) 0.5598(2) 0.0306(10) Uani d . 1 1
H H13 0.2542 0.6625 0.5815 0.037 Uiso calc R 1 1
C C14 0.3240(3) 0.5603(2) 0.6016(2) 0.0281(9) Uani d . 1 1
C C15 0.3605(3) 0.5048(2) 0.5675(2) 0.0259(9) Uani d . 1 1
H H15 0.3882 0.4599 0.5954 0.031 Uiso calc R 1 1
C C16 0.3582(3) 0.5126(2) 0.4933(2) 0.0218(8) Uani d . 1 1
C C17 0.3961(3) 0.4507(2) 0.4591(2) 0.0217(8) Uani d . 1 1
C C18 0.4351(3) 0.3826(2) 0.4955(2) 0.0223(8) Uani d . 1 1
H H18 0.4397 0.3743 0.5461 0.027 Uiso calc R 1 1
C C19 0.3313(4) 0.5514(3) 0.6828(3) 0.0428(12) Uani d . 1 1
H H19A 0.2658 0.5551 0.6841 0.064 Uiso calc R 1 1
H H19B 0.3732 0.5917 0.7145 0.064 Uiso calc R 1 1
H H19C 0.3597 0.5015 0.7025 0.064 Uiso calc R 1 1
C C21 0.4112(3) 0.4948(2) 0.2400(2) 0.0276(9) Uani d . 1 1
C C22 0.3957(3) 0.5043(3) 0.1632(2) 0.0314(10) Uani d . 1 1
H H22 0.4036 0.5531 0.1448 0.038 Uiso calc R 1 1
C C23 0.3689(3) 0.4430(3) 0.1142(2) 0.0336(10) Uani d . 1 1
H H23 0.3575 0.4506 0.0620 0.040 Uiso calc R 1 1
C C24 0.3583(3) 0.3703(3) 0.1392(2) 0.0335(10) Uani d . 1 1
C C25 0.3768(3) 0.3605(2) 0.2163(2) 0.0293(9) Uani d . 1 1
H H25 0.3717 0.3110 0.2345 0.035 Uiso calc R 1 1
C C26 0.4027(3) 0.4217(2) 0.2674(2) 0.0256(9) Uani d . 1 1
C C27 0.4198(3) 0.4063(2) 0.3481(2) 0.0238(8) Uani d . 1 1
C C28 0.4607(3) 0.3400(2) 0.3845(2) 0.0251(9) Uani d . 1 1
H H28 0.4844 0.3033 0.3590 0.030 Uiso calc R 1 1
C C29 0.3259(4) 0.3031(3) 0.0851(3) 0.0436(12) Uani d . 1 1
H H29A 0.3653 0.2582 0.1089 0.065 Uiso calc R 1 1
H H29B 0.3347 0.3152 0.0379 0.065 Uiso calc R 1 1
H H29C 0.2566 0.2923 0.0736 0.065 Uiso calc R 1 1
C C31 0.4678(3) 0.3259(2) 0.4590(2) 0.0237(8) Uani d . 1 1
C C32 0.5077(3) 0.2525(2) 0.4977(2) 0.0255(9) Uani d . 1 1
C C33 0.5463(3) 0.2452(2) 0.5764(2) 0.0280(9) Uani d . 1 1
H H33 0.5508 0.2891 0.6069 0.034 Uiso calc R 1 1
C C34 0.5781(3) 0.1763(2) 0.6115(3) 0.0330(10) Uani d . 1 1
H H34 0.6042 0.1730 0.6655 0.040 Uiso calc R 1 1
C C35 0.5721(3) 0.1118(2) 0.5680(3) 0.0365(11) Uani d . 1 1
H H35 0.5939 0.0640 0.5920 0.044 Uiso calc R 1 1
C C36 0.5345(4) 0.1173(2) 0.4896(3) 0.0394(11) Uani d . 1 1
H H36 0.5302 0.0731 0.4597 0.047 Uiso calc R 1 1
C C37 0.5029(3) 0.1869(2) 0.4544(3) 0.0344(10) Uani d . 1 1
H H37 0.4778 0.1902 0.4004 0.041 Uiso calc R 1 1
N N2 0.8706(2) 0.96667(17) 0.38890(17) 0.0207(7) Uani d . 1 1
H H2 0.8481 1.0100 0.3653 0.025 Uiso calc R 1 1
O O21 0.8014(2) 1.10189(16) 0.38610(16) 0.0292(7) Uani d D 1 1
H H5 0.763(3) 1.134(2) 0.365(2) 0.040(15) Uiso d D 1 1
O O22 0.9207(2) 1.05281(16) 0.29143(16) 0.0323(7) Uani d D 1 1
H H6 0.934(3) 1.0917(18) 0.277(3) 0.040(14) Uiso d D 1 1
C C41 0.8155(3) 1.0944(2) 0.4612(2) 0.0234(8) Uani d . 1 1
C C42 0.7898(3) 1.1537(2) 0.4984(2) 0.0309(10) Uani d . 1 1
H H42 0.7609 1.1987 0.4712 0.037 Uiso calc R 1 1
C C43 0.8060(3) 1.1474(2) 0.5745(2) 0.0314(10) Uani d . 1 1
H H43 0.7870 1.1880 0.5990 0.038 Uiso calc R 1 1
C C44 0.8495(3) 1.0829(2) 0.6162(2) 0.0284(9) Uani d . 1 1
C C45 0.8743(3) 1.0243(2) 0.5782(2) 0.0265(9) Uani d . 1 1
H H45 0.9038 0.9798 0.6061 0.032 Uiso calc R 1 1
C C46 0.8581(3) 1.0274(2) 0.5005(2) 0.0216(8) Uani d . 1 1
C C47 0.8837(3) 0.9611(2) 0.4636(2) 0.0208(8) Uani d . 1 1
C C48 0.9198(3) 0.8924(2) 0.4998(2) 0.0231(8) Uani d . 1 1
H H48 0.9288 0.8861 0.5517 0.028 Uiso calc R 1 1
C C49 0.8700(3) 1.0787(3) 0.7002(2) 0.0380(11) Uani d . 1 1
H H49A 0.8921 1.0271 0.7189 0.057 Uiso calc R 1 1
H H49B 0.8101 1.0906 0.7085 0.057 Uiso calc R 1 1
H H49C 0.9212 1.1155 0.7277 0.057 Uiso calc R 1 1
C C51 0.8924(3) 0.9936(2) 0.2414(2) 0.0273(9) Uani d . 1 1
C C52 0.8854(3) 1.0006(3) 0.1662(2) 0.0331(10) Uani d . 1 1
H H52 0.9006 1.0477 0.1485 0.040 Uiso calc R 1 1
C C53 0.8561(3) 0.9384(3) 0.1179(2) 0.0357(11) Uani d . 1 1
H H53 0.8510 0.9438 0.0668 0.043 Uiso calc R 1 1
C C54 0.8339(3) 0.8682(3) 0.1414(2) 0.0352(11) Uani d . 1 1
C C55 0.8426(3) 0.8619(2) 0.2168(2) 0.0271(9) Uani d . 1 1
H H55 0.8277 0.8146 0.2341 0.033 Uiso calc R 1 1
C C56 0.8727(3) 0.9230(2) 0.2678(2) 0.0246(9) Uani d . 1 1
C C57 0.8900(3) 0.9097(2) 0.3485(2) 0.0224(8) Uani d . 1 1
C C58 0.9268(3) 0.8424(2) 0.3845(2) 0.0220(8) Uani d . 1 1
H H58 0.9415 0.8023 0.3571 0.026 Uiso calc R 1 1
C C59 0.8031(4) 0.8003(3) 0.0885(3) 0.0470(13) Uani d . 1 1
H H59A 0.8494 0.7584 0.1096 0.071 Uiso calc R 1 1
H H59B 0.8026 0.8146 0.0385 0.071 Uiso calc R 1 1
H H59C 0.7373 0.7840 0.0829 0.071 Uiso calc R 1 1
C C61 0.9431(3) 0.8322(2) 0.4614(2) 0.0225(8) Uani d . 1 1
C C62 0.9826(3) 0.7596(2) 0.5007(2) 0.0256(9) Uani d . 1 1
C C63 1.0329(3) 0.7553(2) 0.5791(2) 0.0297(9) Uani d . 1 1
H H63 1.0431 0.8005 0.6086 0.036 Uiso calc R 1 1
C C64 1.0682(3) 0.6878(3) 0.6149(3) 0.0361(10) Uani d . 1 1
H H64 1.1025 0.6865 0.6686 0.043 Uiso calc R 1 1
C C65 1.0540(3) 0.6209(3) 0.5729(3) 0.0382(11) Uani d . 1 1
H H65 1.0779 0.5738 0.5977 0.046 Uiso calc R 1 1
C C66 1.0051(4) 0.6234(3) 0.4947(3) 0.0426(12) Uani d . 1 1
H H66 0.9959 0.5780 0.4655 0.051 Uiso calc R 1 1
C C67 0.9694(4) 0.6919(2) 0.4589(3) 0.0354(10) Uani d . 1 1
H H67 0.9355 0.6931 0.4052 0.042 Uiso calc R 1 1

loop_
_atom_site_aniso_label
_atom_site_aniso_U_11
_atom_site_aniso_U_22
_atom_site_aniso_U_33
_atom_site_aniso_U_12
_atom_site_aniso_U_13
_atom_site_aniso_U_23
Br1 0.0507(3) 0.0241(2) 0.0290(2) -0.00541(19) 0.0163(2) 0.00051(17)
Br2 0.0458(3) 0.0455(3) 0.0442(3) -0.0152(2) 0.0254(2) 0.0000(2)
O1 0.0412(19) 0.0322(16) 0.0332(18) 0.0032(15) 0.0150(16) 0.0008(14)
C1 0.114(7) 0.103(7) 0.193(11) 0.038(6) 0.073(8) 0.032(7)
Cl1 0.0854(14) 0.0902(15) 0.167(2) -0.0199(12) 0.0125(15) 0.0345(15)
Cl2 0.288(4) 0.0771(16) 0.247(4) -0.066(2) 0.181(4) -0.0282(19)
N1 0.0251(18) 0.0179(16) 0.0216(17) -0.0018(13) 0.0093(14) -0.0006(13)
O11 0.0392(18) 0.0219(15) 0.0278(16) 0.0056(13) 0.0176(14) 0.0026(12)
O12 0.0473(19) 0.0242(16) 0.0258(16) 0.0014(14) 0.0135(14) 0.0034(13)
C11 0.022(2) 0.022(2) 0.027(2) -0.0053(16) 0.0099(17) -0.0046(16)
C12 0.032(2) 0.023(2) 0.036(2) 0.0015(18) 0.017(2) -0.0020(18)
C13 0.032(2) 0.027(2) 0.038(3) -0.0015(18) 0.019(2) -0.0086(18)
C14 0.029(2) 0.030(2) 0.029(2) -0.0027(18) 0.0157(19) -0.0062(17)
C15 0.026(2) 0.025(2) 0.027(2) 0.0001(17) 0.0113(18) -0.0008(16)
C16 0.019(2) 0.0214(19) 0.024(2) -0.0038(16) 0.0080(17) -0.0052(16)
C17 0.022(2) 0.0212(19) 0.022(2) -0.0054(16) 0.0082(17) -0.0046(15)
C18 0.022(2) 0.023(2) 0.021(2) -0.0008(16) 0.0076(17) -0.0001(16)
C19 0.055(3) 0.048(3) 0.034(3) 0.007(2) 0.026(2) -0.005(2)
C21 0.026(2) 0.030(2) 0.027(2) 0.0039(18) 0.0117(18) -0.0022(18)
C22 0.032(2) 0.038(2) 0.026(2) 0.0091(19) 0.0136(19) 0.0063(18)
C23 0.027(2) 0.051(3) 0.025(2) 0.011(2) 0.0121(19) 0.002(2)
C24 0.029(2) 0.044(3) 0.029(2) 0.008(2) 0.0126(19) -0.009(2)
C25 0.029(2) 0.030(2) 0.031(2) 0.0055(18) 0.0134(19) -0.0038(18)
C26 0.026(2) 0.026(2) 0.026(2) 0.0024(17) 0.0121(18) -0.0019(17)
C27 0.023(2) 0.023(2) 0.026(2) -0.0031(16) 0.0100(17) -0.0046(16)
C28 0.026(2) 0.024(2) 0.027(2) -0.0011(17) 0.0127(18) -0.0051(16)
C29 0.041(3) 0.055(3) 0.036(3) 0.002(2) 0.017(2) -0.018(2)
C31 0.022(2) 0.0211(19) 0.029(2) -0.0041(16) 0.0111(17) -0.0034(16)
C32 0.026(2) 0.021(2) 0.033(2) -0.0009(17) 0.0153(18) -0.0013(17)
C33 0.027(2) 0.024(2) 0.033(2) -0.0013(17) 0.0114(19) -0.0016(18)
C34 0.031(2) 0.032(2) 0.034(2) -0.0006(19) 0.010(2) 0.0037(19)
C35 0.038(3) 0.023(2) 0.051(3) 0.0031(19) 0.021(2) 0.008(2)
C36 0.053(3) 0.022(2) 0.051(3) 0.002(2) 0.029(3) -0.003(2)
C37 0.049(3) 0.025(2) 0.035(2) 0.004(2) 0.022(2) 0.0009(18)
N2 0.0253(18) 0.0185(16) 0.0202(16) 0.0015(13) 0.0110(14) 0.0017(13)
O21 0.0441(19) 0.0212(15) 0.0266(16) 0.0079(14) 0.0184(14) 0.0019(12)
O22 0.052(2) 0.0236(16) 0.0258(16) -0.0005(14) 0.0197(15) 0.0030(12)
C41 0.025(2) 0.023(2) 0.024(2) -0.0036(16) 0.0113(17) -0.0024(16)
C42 0.038(3) 0.022(2) 0.037(2) 0.0015(18) 0.020(2) -0.0030(18)
C43 0.036(3) 0.030(2) 0.034(2) -0.0006(19) 0.020(2) -0.0113(19)
C44 0.027(2) 0.034(2) 0.028(2) -0.0028(18) 0.0146(19) -0.0075(18)
C45 0.024(2) 0.031(2) 0.024(2) 0.0012(17) 0.0095(18) -0.0019(17)
C46 0.018(2) 0.024(2) 0.025(2) -0.0040(16) 0.0108(16) -0.0068(16)
C47 0.019(2) 0.0225(19) 0.023(2) -0.0038(15) 0.0109(16) -0.0039(16)
C48 0.027(2) 0.024(2) 0.020(2) -0.0006(17) 0.0118(17) 0.0008(16)
C49 0.042(3) 0.047(3) 0.028(2) 0.006(2) 0.017(2) -0.008(2)
C51 0.028(2) 0.034(2) 0.021(2) 0.0101(18) 0.0090(18) 0.0021(17)
C52 0.031(2) 0.046(3) 0.025(2) 0.012(2) 0.0132(19) 0.0081(19)
C53 0.029(2) 0.061(3) 0.018(2) 0.017(2) 0.0095(19) 0.002(2)
C54 0.026(2) 0.053(3) 0.022(2) 0.018(2) 0.0037(18) -0.010(2)
C55 0.023(2) 0.032(2) 0.024(2) 0.0090(17) 0.0070(17) -0.0031(17)
C56 0.023(2) 0.029(2) 0.023(2) 0.0071(17) 0.0099(17) 0.0015(16)
C57 0.022(2) 0.022(2) 0.023(2) -0.0032(16) 0.0088(17) -0.0069(16)
C58 0.025(2) 0.0194(19) 0.024(2) 0.0002(16) 0.0122(17) -0.0030(15)
C59 0.040(3) 0.061(3) 0.035(3) 0.012(2) 0.008(2) -0.020(2)
C61 0.021(2) 0.0215(19) 0.027(2) -0.0035(16) 0.0103(17) 0.0003(16)
C62 0.031(2) 0.022(2) 0.030(2) 0.0006(17) 0.0185(19) 0.0021(17)
C63 0.034(2) 0.028(2) 0.029(2) -0.0018(19) 0.015(2) 0.0016(18)
C64 0.040(3) 0.039(3) 0.031(2) 0.001(2) 0.015(2) 0.008(2)
C65 0.042(3) 0.027(2) 0.052(3) 0.006(2) 0.024(2) 0.014(2)
C66 0.062(3) 0.023(2) 0.049(3) 0.001(2) 0.028(3) -0.003(2)
C67 0.049(3) 0.024(2) 0.037(3) 0.001(2) 0.020(2) 0.0022(18)

loop_
_atom_type_symbol
_atom_type_description
_atom_type_scat_dispersion_real
_atom_type_scat_dispersion_imag
_atom_type_scat_source
C C 0.0033 0.0016 'International Tables Vol C Tables 4.2.6.8 and 6.1.1.4'
H H 0.0000 0.0000 'International Tables Vol C Tables 4.2.6.8 and 6.1.1.4'
N N 0.0061 0.0033 'International Tables Vol C Tables 4.2.6.8 and 6.1.1.4'
O O 0.0106 0.0060 'International Tables Vol C Tables 4.2.6.8 and 6.1.1.4'
Cl Cl 0.1484 0.1585 'International Tables Vol C Tables 4.2.6.8 and 6.1.1.4'
Br Br -0.2901 2.4595 'International Tables Vol C Tables 4.2.6.8 and 6.1.1.4'

loop_
_geom_angle_atom_site_label_1
_geom_angle_atom_site_label_2
_geom_angle_atom_site_label_3
_geom_angle
H7 O1 H8 116(6)
Cl2 C1 Cl1 114.0(6)
Cl2 C1 H1A 108.7
Cl1 C1 H1A 108.7
Cl2 C1 H1B 108.7
Cl1 C1 H1B 108.7
H1A C1 H1B 107.6
C27 N1 C17 124.4(3)
C27 N1 H1 117.8
C17 N1 H1 117.8
C11 O11 H3 116(4)
C21 O12 H4 110(3)
O11 C11 C12 120.5(4)
O11 C11 C16 119.2(3)
C12 C11 C16 120.4(4)
C13 C12 C11 120.7(4)
C13 C12 H12 119.7
C11 C12 H12 119.7
C12 C13 C14 120.8(4)
C12 C13 H13 119.6
C14 C13 H13 119.6
C13 C14 C15 118.3(4)
C13 C14 C19 120.6(4)
C15 C14 C19 121.1(4)
C14 C15 C16 122.6(4)
C14 C15 H15 118.7
C16 C15 H15 118.7
C15 C16 C11 117.2(3)
C15 C16 C17 120.2(3)
C11 C16 C17 122.6(3)
N1 C17 C18 116.9(3)
N1 C17 C16 118.5(3)
C18 C17 C16 124.5(3)
C17 C18 C31 121.3(4)
C17 C18 H18 119.3
C31 C18 H18 119.3
C14 C19 H19A 109.5
C14 C19 H19B 109.5
H19A C19 H19B 109.5
C14 C19 H19C 109.5
H19A C19 H19C 109.5
H19B C19 H19C 109.5
O12 C21 C22 122.1(4)
O12 C21 C26 118.4(3)
C22 C21 C26 119.5(4)
C23 C22 C21 120.2(4)
C23 C22 H22 119.9
C21 C22 H22 119.9
C22 C23 C24 121.7(4)
C22 C23 H23 119.1
C24 C23 H23 119.1
C23 C24 C25 118.0(4)
C23 C24 C29 122.0(4)
C25 C24 C29 120.0(4)
C24 C25 C26 121.8(4)
C24 C25 H25 119.1
C26 C25 H25 119.1
C25 C26 C21 118.7(4)
C25 C26 C27 118.3(4)
C21 C26 C27 123.0(3)
N1 C27 C28 118.8(4)
N1 C27 C26 118.2(3)
C28 C27 C26 122.9(3)
C27 C28 C31 120.5(4)
C27 C28 H28 119.8
C31 C28 H28 119.8
C24 C29 H29A 109.5
C24 C29 H29B 109.5
H29A C29 H29B 109.5
C24 C29 H29C 109.5
H29A C29 H29C 109.5
H29B C29 H29C 109.5
C18 C31 C28 118.0(4)
C18 C31 C32 121.1(4)
C28 C31 C32 120.9(3)
C33 C32 C37 117.7(4)
C33 C32 C31 122.3(4)
C37 C32 C31 119.9(4)
C34 C33 C32 121.9(4)
C34 C33 H33 119.1
C32 C33 H33 119.1
C33 C34 C35 119.8(4)
C33 C34 H34 120.1
C35 C34 H34 120.1
C36 C35 C34 119.7(4)
C36 C35 H35 120.2
C34 C35 H35 120.2
C35 C36 C37 120.4(4)
C35 C36 H36 119.8
C37 C36 H36 119.8
C36 C37 C32 120.5(4)
C36 C37 H37 119.7
C32 C37 H37 119.7
C57 N2 C47 124.2(3)
C57 N2 H2 117.9
C47 N2 H2 117.9
C41 O21 H5 113(4)
C51 O22 H6 117(4)
O21 C41 C42 119.8(4)
O21 C41 C46 119.5(3)
C42 C41 C46 120.7(4)
C43 C42 C41 120.2(4)
C43 C42 H42 119.9
C41 C42 H42 119.9
C42 C43 C44 121.3(4)
C42 C43 H43 119.3
C44 C43 H43 119.3
C45 C44 C43 117.7(4)
C45 C44 C49 122.0(4)
C43 C44 C49 120.4(4)
C44 C45 C46 123.2(4)
C44 C45 H45 118.4
C46 C45 H45 118.4
C41 C46 C45 116.9(3)
C41 C46 C47 123.4(3)
C45 C46 C47 119.7(3)
N2 C47 C48 116.9(3)
N2 C47 C46 118.5(3)
C48 C47 C46 124.5(3)
C47 C48 C61 121.4(3)
C47 C48 H48 119.3
C61 C48 H48 119.3
C44 C49 H49A 109.5
C44 C49 H49B 109.5
H49A C49 H49B 109.5
C44 C49 H49C 109.5
H49A C49 H49C 109.5
H49B C49 H49C 109.5
O22 C51 C52 121.9(4)
O22 C51 C56 118.2(3)
C52 C51 C56 119.9(4)
C53 C52 C51 119.4(4)
C53 C52 H52 120.3
C51 C52 H52 120.3
C52 C53 C54 122.4(4)
C52 C53 H53 118.8
C54 C53 H53 118.8
C53 C54 C55 117.5(4)
C53 C54 C59 122.0(4)
C55 C54 C59 120.6(5)
C54 C55 C56 122.2(4)
C54 C55 H55 118.9
C56 C55 H55 118.9
C55 C56 C51 118.7(4)
C55 C56 C57 118.9(4)
C51 C56 C57 122.3(4)
N2 C57 C58 118.8(3)
N2 C57 C56 118.9(3)
C58 C57 C56 122.3(3)
C57 C58 C61 120.6(3)
C57 C58 H58 119.7
C61 C58 H58 119.7
C54 C59 H59A 109.5
C54 C59 H59B 109.5
H59A C59 H59B 109.5
C54 C59 H59C 109.5
H59A C59 H59C 109.5
H59B C59 H59C 109.5
C48 C61 C58 118.1(3)
C48 C61 C62 121.0(3)
C58 C61 C62 120.9(3)
C63 C62 C67 117.6(4)
C63 C62 C61 122.3(4)
C67 C62 C61 120.1(4)
C64 C63 C62 121.8(4)
C64 C63 H63 119.1
C62 C63 H63 119.1
C63 C64 C65 120.1(4)
C63 C64 H64 120.0
C65 C64 H64 120.0
C66 C65 C64 119.5(4)
C66 C65 H65 120.2
C64 C65 H65 120.2
C67 C66 C65 120.1(4)
C67 C66 H66 120.0
C65 C66 H66 120.0
C66 C67 C62 121.0(4)
C66 C67 H67 119.5
C62 C67 H67 119.5

loop_
_geom_bond_atom_site_label_1
_geom_bond_atom_site_label_2
_geom_bond_distance
O1 H7 0.80(2)
O1 H8 0.79(2)
C1 Cl2 1.681(10)
C1 Cl1 1.752(10)
C1 H1A 0.9900
C1 H1B 0.9900
N1 C27 1.352(5)
N1 C17 1.359(5)
N1 H1 0.8800
O11 C11 1.355(5)
O11 H3 0.79(2)
O12 C21 1.366(5)
O12 H4 0.79(2)
C11 C12 1.386(5)
C11 C16 1.409(5)
C12 C13 1.381(6)
C12 H12 0.9500
C13 C14 1.386(6)
C13 H13 0.9500
C14 C15 1.389(5)
C14 C19 1.514(6)
C15 C16 1.405(5)
C15 H15 0.9500
C16 C17 1.481(5)
C17 C18 1.390(5)
C18 C31 1.400(5)
C18 H18 0.9500
C19 H19A 0.9800
C19 H19B 0.9800
C19 H19C 0.9800
C21 C22 1.399(6)
C21 C26 1.407(6)
C22 C23 1.377(6)
C22 H22 0.9500
C23 C24 1.390(6)
C23 H23 0.9500
C24 C25 1.394(6)
C24 C29 1.516(6)
C25 C26 1.399(6)
C25 H25 0.9500
C26 C27 1.482(5)
C27 C28 1.370(6)
C28 C31 1.403(5)
C28 H28 0.9500
C29 H29A 0.9800
C29 H29B 0.9800
C29 H29C 0.9800
C31 C32 1.487(5)
C32 C33 1.388(6)
C32 C37 1.401(6)
C33 C34 1.372(6)
C33 H33 0.9500
C34 C35 1.385(6)
C34 H34 0.9500
C35 C36 1.379(6)
C35 H35 0.9500
C36 C37 1.384(6)
C36 H36 0.9500
C37 H37 0.9500
N2 C57 1.357(5)
N2 C47 1.362(5)
N2 H2 0.8800
O21 C41 1.369(5)
O21 H5 0.79(2)
O22 C51 1.361(5)
O22 H6 0.79(2)
C41 C42 1.390(5)
C41 C46 1.404(5)
C42 C43 1.378(6)
C42 H42 0.9500
C43 C44 1.389(6)
C43 H43 0.9500
C44 C45 1.385(5)
C44 C49 1.508(6)
C45 C46 1.405(5)
C45 H45 0.9500
C46 C47 1.481(5)
C47 C48 1.388(5)
C48 C61 1.399(5)
C48 H48 0.9500
C49 H49A 0.9800
C49 H49B 0.9800
C49 H49C 0.9800
C51 C52 1.399(6)
C51 C56 1.408(6)
C52 C53 1.385(6)
C52 H52 0.9500
C53 C54 1.392(7)
C53 H53 0.9500
C54 C55 1.392(6)
C54 C59 1.512(6)
C55 C56 1.399(6)
C55 H55 0.9500
C56 C57 1.474(5)
C57 C58 1.368(5)
C58 C61 1.400(5)
C58 H58 0.9500
C59 H59A 0.9800
C59 H59B 0.9800
C59 H59C 0.9800
C61 C62 1.479(5)
C62 C63 1.389(6)
C62 C67 1.400(6)
C63 C64 1.365(6)
C63 H63 0.9500
C64 C65 1.389(6)
C64 H64 0.9500
C65 C66 1.382(7)
C65 H65 0.9500
C66 C67 1.381(6)
C66 H66 0.9500
C67 H67 0.9500

loop_
_geom_hbond_atom_site_label_D
_geom_hbond_atom_site_label_H
_geom_hbond_atom_site_label_A
_geom_hbond_site_symmetry_A
_geom_hbond_distance_DH
_geom_hbond_distance_HA
_geom_hbond_distance_DA
_geom_hbond_angle_DHA
N1 H1 O11 . 0.88 1.82 2.547(4) 138
N2 H2 O21 . 0.88 1.85 2.575(4) 138
O11 H3 O1 . 0.79(2) 1.80(3) 2.578(4) 167(5)
O12 H4 Br1 . 0.79(2) 2.43(2) 3.219(3) 175(5)
O21 H5 Br1 2_655 0.79(2) 2.41(2) 3.200(3) 170(5)
O22 H6 Br2 . 0.79(2) 2.35(2) 3.131(3) 170(5)
O1 H7 Br2 2_645 0.80(2) 2.41(2) 3.206(3) 173(5)
O1 H8 Br1 . 0.79(2) 2.61(3) 3.365(3) 159(5)

loop_
_geom_torsion_atom_site_label_1
_geom_torsion_atom_site_label_2
_geom_torsion_atom_site_label_3
_geom_torsion_atom_site_label_4
_geom_torsion
O11 C11 C12 C13 -177.9(4)
C16 C11 C12 C13 1.6(6)
C11 C12 C13 C14 0.5(6)
C12 C13 C14 C15 -2.1(6)
C12 C13 C14 C19 177.1(4)
C13 C14 C15 C16 1.6(6)
C19 C14 C15 C16 -177.6(4)
C14 C15 C16 C11 0.5(6)
C14 C15 C16 C17 -178.5(4)
O11 C11 C16 C15 177.4(3)
C12 C11 C16 C15 -2.1(5)
O11 C11 C16 C17 -3.6(5)
C12 C11 C16 C17 176.9(4)
C27 N1 C17 C18 0.0(5)
C27 N1 C17 C16 -178.2(3)
C15 C16 C17 N1 178.3(3)
C11 C16 C17 N1 -0.6(5)
C15 C16 C17 C18 0.2(6)
C11 C16 C17 C18 -178.7(4)
N1 C17 C18 C31 0.6(5)
C16 C17 C18 C31 178.7(4)
O12 C21 C22 C23 -179.2(4)
C26 C21 C22 C23 2.3(6)
C21 C22 C23 C24 -1.2(6)
C22 C23 C24 C25 -0.8(6)
C22 C23 C24 C29 178.1(4)
C23 C24 C25 C26 1.8(6)
C29 C24 C25 C26 -177.2(4)
C24 C25 C26 C21 -0.7(6)
C24 C25 C26 C27 179.2(4)
O12 C21 C26 C25 -179.9(4)
C22 C21 C26 C25 -1.4(6)
O12 C21 C26 C27 0.2(6)
C22 C21 C26 C27 178.8(4)
C17 N1 C27 C28 -1.8(6)
C17 N1 C27 C26 175.9(3)
C25 C26 C27 N1 -142.9(4)
C21 C26 C27 N1 36.9(6)
C25 C26 C27 C28 34.7(6)
C21 C26 C27 C28 -145.4(4)
N1 C27 C28 C31 2.8(6)
C26 C27 C28 C31 -174.8(4)
C17 C18 C31 C28 0.4(6)
C17 C18 C31 C32 -178.8(4)
C27 C28 C31 C18 -2.2(6)
C27 C28 C31 C32 177.0(4)
C18 C31 C32 C33 -22.9(6)
C28 C31 C32 C33 157.9(4)
C18 C31 C32 C37 154.1(4)
C28 C31 C32 C37 -25.0(6)
C37 C32 C33 C34 -0.7(6)
C31 C32 C33 C34 176.5(4)
C32 C33 C34 C35 0.1(6)
C33 C34 C35 C36 0.2(7)
C34 C35 C36 C37 0.1(7)
C35 C36 C37 C32 -0.8(7)
C33 C32 C37 C36 1.0(6)
C31 C32 C37 C36 -176.2(4)
O21 C41 C42 C43 -178.3(4)
C46 C41 C42 C43 0.1(6)
C41 C42 C43 C44 1.1(6)
C42 C43 C44 C45 -1.4(6)
C42 C43 C44 C49 177.6(4)
C43 C44 C45 C46 0.4(6)
C49 C44 C45 C46 -178.6(4)
O21 C41 C46 C45 177.5(3)
C42 C41 C46 C45 -1.0(6)
O21 C41 C46 C47 -3.9(6)
C42 C41 C46 C47 177.6(4)
C44 C45 C46 C41 0.8(6)
C44 C45 C46 C47 -178.0(4)
C57 N2 C47 C48 0.3(5)
C57 N2 C47 C46 -179.0(3)
C41 C46 C47 N2 3.8(5)
C45 C46 C47 N2 -177.6(3)
C41 C46 C47 C48 -175.5(4)
C45 C46 C47 C48 3.1(6)
N2 C47 C48 C61 1.1(6)
C46 C47 C48 C61 -179.6(4)
O22 C51 C52 C53 -180.0(4)
C56 C51 C52 C53 2.1(6)
C51 C52 C53 C54 -0.6(6)
C52 C53 C54 C55 -0.4(6)
C52 C53 C54 C59 -179.3(4)
C53 C54 C55 C56 -0.2(6)
C59 C54 C55 C56 178.7(4)
C54 C55 C56 C51 1.7(6)
C54 C55 C56 C57 -173.7(4)
O22 C51 C56 C55 179.4(3)
C52 C51 C56 C55 -2.6(6)
O22 C51 C56 C57 -5.4(6)
C52 C51 C56 C57 172.7(4)
C47 N2 C57 C58 -1.2(6)
C47 N2 C57 C56 -179.9(3)
C55 C56 C57 N2 -147.1(4)
C51 C56 C57 N2 37.7(5)
C55 C56 C57 C58 34.3(6)
C51 C56 C57 C58 -141.0(4)
N2 C57 C58 C61 0.7(6)
C56 C57 C58 C61 179.4(4)
C47 C48 C61 C58 -1.5(6)
C47 C48 C61 C62 179.3(4)
C57 C58 C61 C48 0.6(6)
C57 C58 C61 C62 179.8(4)
C48 C61 C62 C63 -25.3(6)
C58 C61 C62 C63 155.5(4)
C48 C61 C62 C67 154.4(4)
C58 C61 C62 C67 -24.8(6)
C67 C62 C63 C64 -0.4(6)
C61 C62 C63 C64 179.3(4)
C62 C63 C64 C65 -0.1(7)
C63 C64 C65 C66 0.7(7)
C64 C65 C66 C67 -0.9(7)
C65 C66 C67 C62 0.4(7)
C63 C62 C67 C66 0.2(6)
C61 C62 C67 C66 -179.5(4)

_cod_database_fobs_code 2241326
